data_4321141
loop_
_publ_author_name
'Sujit K. Dutta'
'Udo Beckmann'
'Eckhard Bill'
'Thomas Weyherm\"uller'
'Karl Wieghardt'

_publ_section_title
;
 1,2-Bis(pyridine-2-carboxamido)benzenate(2-), (bpb)2-: A Noninnocent
 Ligand. Syntheses, Structures, and Mechanisms of Formation of
 [(n-Bu)4N][FeIV2(\m-N)(bpb)2(X)2] (X = CN-, N3-) and the Electronic
 Structures of [MIII(bpbox1)(CN)2] (M = Co, Fe)
;
_journal_name_full 'Inorganic Chemistry'
_journal_page_first 3355
_journal_page_last 3364
_journal_paper_doi 10.1021/ic0001107
_journal_volume 39
_journal_year 2000
_chemical_formula_structural '[C20 H10 Cl2 Co N6 O2]-, Na+, 3 MeOH'
_chemical_formula_sum 'C23 H22 Cl2 Co N6 Na O5'
_chemical_formula_weight 615.29
_chemical_name_systematic
; 
 ? 
;
_space_group_IT_number 14
_symmetry_cell_setting monoclinic
_symmetry_space_group_name_Hall '-P 2ybc'
_symmetry_space_group_name_H-M 'P 1 21/c 1'
_atom_sites_solution_hydrogens geom
_atom_sites_solution_primary direct
_atom_sites_solution_secondary difmap
_audit_creation_method SHELXL
_cell_angle_alpha 90.00
_cell_angle_beta 97.88(2)
_cell_angle_gamma 90.00
_cell_formula_units_Z 4
_cell_length_a 8.176(1)
_cell_length_b 17.006(2)
_cell_length_c 19.286(2)
_cell_measurement_reflns_used 1632
_cell_measurement_temperature 100(2)
_cell_volume 2656.2(5)
_computing_structure_refinement 'SHELXL-93 (Sheldrick, 1993)'
_computing_structure_solution 'SHELXS-86 (Sheldrick, 1990)'
_diffrn_ambient_temperature 100(2)
_diffrn_measurement_device 'Siemens SMART CCD-Detector'
_diffrn_measurement_method '\w-scan, 0.3 deg./frame'
_diffrn_radiation_monochromator graphite
_diffrn_radiation_source 'fine-focus sealed tube'
_diffrn_radiation_type MoK\a
_diffrn_radiation_wavelength 0.71073
_diffrn_reflns_av_sigmaI/netI 0.1392
_diffrn_reflns_limit_h_max 12
_diffrn_reflns_limit_h_min -11
_diffrn_reflns_limit_k_max 23
_diffrn_reflns_limit_k_min -25
_diffrn_reflns_limit_l_max 16
_diffrn_reflns_limit_l_min -28
_diffrn_reflns_number 16361
_diffrn_reflns_theta_max 22.50
_diffrn_reflns_theta_min 1.60
_exptl_absorpt_coefficient_mu 0.910
_exptl_absorpt_correction_T_max 0.978
_exptl_absorpt_correction_T_min 0.275
_exptl_absorpt_correction_type 'SADABS, G.M. Sheldrick 1994'
_exptl_crystal_colour orange
_exptl_crystal_density_diffrn 1.539
_exptl_crystal_description 'transparent needle'
_exptl_crystal_F_000 1256
_exptl_crystal_size_max 0.46
_exptl_crystal_size_mid 0.11
_exptl_crystal_size_min 0.07
_refine_diff_density_max 0.708
_refine_diff_density_min -0.669
_refine_diff_density_rms 0.123
_refine_ls_extinction_method none
_refine_ls_goodness_of_fit_all 1.016
_refine_ls_goodness_of_fit_obs 1.127
_refine_ls_matrix_type full
_refine_ls_number_parameters 327
_refine_ls_number_reflns 3443
_refine_ls_number_restraints 3
_refine_ls_restrained_S_all 1.026
_refine_ls_restrained_S_obs 1.126
_refine_ls_R_factor_all 0.1379
_refine_ls_R_factor_obs 0.0742
_refine_ls_shift/esd_max 0.000
_refine_ls_shift/esd_mean 0.000
_refine_ls_structure_factor_coef Fsqd
_refine_ls_weighting_details 'w=1/[\s^2^(Fo^2^)+(0.0980P)^2^+0.0000P] where P=(Fo^2^+2Fc^2^)/3'
_refine_ls_weighting_scheme calc
_refine_ls_wR_factor_all 0.1966
_refine_ls_wR_factor_obs 0.1630
_reflns_number_observed 2089
_reflns_number_total 3468
_reflns_observed_criterion >2sigma(I)
_cod_data_source_file ic0001107_3.cif
_cod_data_source_block 5a
_cod_depositor_comments
;
The following automatic conversions were performed:

'_symmetry_cell_setting' value 'Monoclinic' changed to 'monoclinic'
according to the built-in table from CIF Core dictionary named
'cif_core.dic' version 2.4.1 from 2010-06-29.

Automatic conversion script
Id: cif_fix_values 1646 2011-03-28 12:23:43Z adriana 

The following automatic conversions were performed:

'_refine_ls_weighting_scheme' value 'calc
w=1/[\s^2^(Fo^2^)+(0.0980P)^2^+0.0000P] where P=(Fo^2^+2Fc^2^)/3' was
changed to 'calc'. New tag '_refine_ls_weighting_details' was
created. The value of the new tag was set to
'w=1/[\s^2^(Fo^2^)+(0.0980P)^2^+0.0000P] where P=(Fo^2^+2Fc^2^)/3'.

Automatic conversion script
Id: cif_fix_values 3143 2015-03-26 13:38:13Z robertas 
;
_cod_database_code 4321141

loop_
_symmetry_equiv_pos_as_xyz
'x, y, z'
'-x, y+1/2, -z+1/2'
'-x, -y, -z'
'x, -y-1/2, z-1/2'

loop_
_atom_site_aniso_label
_atom_site_aniso_U_11
_atom_site_aniso_U_22
_atom_site_aniso_U_33
_atom_site_aniso_U_23
_atom_site_aniso_U_13
_atom_site_aniso_U_12
Co1 0.0164(7) 0.0241(7) 0.0105(6) 0.0005(6) -0.0071(5) 0.0004(6)
Cl1 0.0201(13) 0.043(2) 0.0221(13) -0.0066(11) -0.0153(10) 0.0044(11)
Cl2 0.0321(15) 0.041(2) 0.0205(13) -0.0116(12) -0.0166(10) 0.0067(12)
N2 0.009(4) 0.020(4) 0.009(4) 0.002(3) -0.006(3) -0.003(3)
N3 0.013(4) 0.024(4) 0.015(4) 0.000(3) -0.005(3) 0.000(3)
N1 0.017(4) 0.024(5) 0.021(4) -0.004(4) 0.000(3) -0.002(4)
C1 0.026(5) 0.026(6) 0.006(5) 0.002(4) -0.011(4) 0.001(4)
C2 0.026(6) 0.037(6) 0.012(5) -0.012(5) -0.007(4) 0.000(5)
C3 0.026(6) 0.044(7) 0.019(5) -0.015(5) -0.001(4) -0.006(5)
C4 0.017(5) 0.027(6) 0.022(5) 0.000(5) -0.002(4) 0.009(4)
C5 0.010(5) 0.029(6) 0.019(5) 0.000(4) -0.001(4) 0.003(4)
O6 0.020(4) 0.029(4) 0.022(4) -0.007(3) -0.001(3) 0.009(3)
C6 0.020(6) 0.025(6) 0.015(5) -0.007(4) 0.001(4) 0.001(5)
C7 0.019(5) 0.020(5) 0.012(5) 0.003(4) -0.001(4) 0.002(4)
C8 0.015(5) 0.021(5) 0.023(5) 0.003(4) -0.001(4) 0.000(4)
C9 0.009(5) 0.029(6) 0.016(5) 0.003(4) -0.008(4) 0.003(4)
C10 0.016(5) 0.043(7) 0.016(5) -0.006(5) -0.013(4) -0.008(5)
C11 0.021(5) 0.030(6) 0.005(5) 0.003(4) -0.005(4) 0.011(4)
C12 0.028(5) 0.021(5) 0.006(4) 0.003(4) -0.002(4) 0.004(4)
O13 0.027(4) 0.022(4) 0.013(3) -0.007(3) -0.003(3) 0.001(3)
C13 0.016(5) 0.029(6) 0.012(5) 0.000(5) -0.001(4) 0.005(4)
N4 0.015(4) 0.026(4) 0.011(4) 0.006(4) -0.007(3) -0.002(3)
C14 0.026(6) 0.018(5) 0.011(5) 0.005(4) -0.002(4) 0.002(4)
C15 0.023(6) 0.023(6) 0.022(5) 0.000(4) -0.003(4) 0.004(5)
C16 0.013(5) 0.031(6) 0.030(6) 0.000(5) -0.004(4) 0.002(4)
C17 0.016(5) 0.026(6) 0.016(5) -0.002(4) -0.005(4) 0.000(4)
C18 0.019(5) 0.033(6) 0.010(4) 0.000(4) 0.000 -0.004(4)
N20 0.027(5) 0.032(5) 0.022(5) 0.001(4) -0.001(4) -0.005(4)
C20 0.013(5) 0.019(6) 0.011(5) -0.006(4) -0.004(4) 0.000(4)
N30 0.030(5) 0.026(5) 0.021(5) 0.001(4) -0.006(4) -0.007(4)
C30 0.020(5) 0.015(6) 0.021(6) -0.014(5) -0.008(4) 0.001(4)
Na1 0.028(2) 0.027(2) 0.016(2) -0.001(2) -0.005(2) 0.003(2)
O40 0.044(4) 0.049(5) 0.014(4) -0.003(4) -0.008(3) 0.026(4)
C40 0.042(7) 0.038(7) 0.020(6) 0.003(5) 0.000(5) 0.002(5)
O50 0.030(4) 0.035(5) 0.023(4) -0.006(3) -0.003(3) -0.002(3)
C50 0.038(7) 0.043(7) 0.030(6) -0.001(5) 0.002(5) 0.003(5)
O60 0.061(5) 0.038(5) 0.023(4) -0.008(4) 0.009(4) -0.005(4)
C60 0.046(7) 0.046(7) 0.032(6) 0.013(6) 0.013(5) 0.004(6)

loop_
_atom_site_label
_atom_site_type_symbol
_atom_site_fract_x
_atom_site_fract_y
_atom_site_fract_z
_atom_site_U_iso_or_equiv
_atom_site_thermal_displace_type
_atom_site_occupancy
_atom_site_calc_flag
_atom_site_refinement_flags
_atom_site_disorder_group
Co1 Co 1.58987(14) 0.72788(7) 0.09617(6) 0.0178(4) Uani 1 d . .
Cl1 Cl 2.3073(3) 0.74455(14) 0.31729(12) 0.0301(7) Uani 1 d . .
Cl2 Cl 2.0737(3) 0.86730(15) 0.38292(12) 0.0330(7) Uani 1 d . .
N2 N 1.8135(8) 0.6959(4) 0.1229(3) 0.013(2) Uani 1 d . .
N3 N 1.6287(8) 0.7969(4) 0.1744(3) 0.018(2) Uani 1 d . .
N1 N 1.6048(6) 0.6528(3) 0.0189(2) 0.021(2) Uani 1 d G .
C1 C 1.4908(5) 0.6386(3) -0.0401(3) 0.020(2) Uani 1 d G .
H1 H 1.3930(7) 0.6693(4) -0.0486(4) 0.024 Uiso 1 calc R .
C2 C 1.5199(6) 0.5794(3) -0.0867(2) 0.026(2) Uani 1 d G .
H2 H 1.4420(8) 0.5697(5) -0.1270(3) 0.031 Uiso 1 calc R .
C3 C 1.6630(7) 0.5346(3) -0.0742(3) 0.030(2) Uani 1 d G .
H3 H 1.6828(9) 0.4941(4) -0.1060(3) 0.036 Uiso 1 calc R .
C4 C 1.7770(5) 0.5488(3) -0.0152(3) 0.023(2) Uani 1 d G .
H4 H 1.8748(7) 0.5181(4) -0.0067(4) 0.027 Uiso 1 calc R .
C5 C 1.7479(5) 0.6079(3) 0.0314(2) 0.020(2) Uani 1 d G .
O6 O 2.0052(7) 0.6001(4) 0.1034(3) 0.024(2) Uani 1 d . .
C6 C 1.8693(11) 0.6344(5) 0.0913(4) 0.020(2) Uani 1 d . .
C7 C 1.8866(10) 0.7355(5) 0.1837(4) 0.017(2) Uani 1 d . .
C8 C 2.0493(10) 0.7221(5) 0.2165(4) 0.020(2) Uani 1 d . .
H8 H 2.1183(10) 0.6852(5) 0.1975(4) 0.024 Uiso 1 calc R .
C9 C 2.1071(10) 0.7637(5) 0.2769(4) 0.019(2) Uani 1 d . .
C10 C 2.0050(10) 0.8159(6) 0.3052(4) 0.027(2) Uani 1 d . .
C11 C 1.8453(10) 0.8313(5) 0.2718(4) 0.019(2) Uani 1 d . .
H11 H 1.7775(10) 0.8694(5) 0.2898(4) 0.023 Uiso 1 calc R .
C12 C 1.7884(11) 0.7893(5) 0.2114(4) 0.019(2) Uani 1 d . .
O13 O 1.5210(7) 0.9031(3) 0.2273(3) 0.0209(14) Uani 1 d . .
C13 C 1.5151(10) 0.8497(5) 0.1835(4) 0.019(2) Uani 1 d . .
N4 N 1.3663(5) 0.7733(3) 0.0889(2) 0.018(2) Uani 1 d G .
C14 C 1.3632(5) 0.8374(3) 0.1334(2) 0.019(2) Uani 1 d G .
C15 C 1.2196(6) 0.8814(3) 0.1324(3) 0.023(2) Uani 1 d G .
H15 H 1.2176(9) 0.9252(3) 0.1629(4) 0.028 Uiso 1 calc R .
C16 C 1.0791(5) 0.8613(3) 0.0869(3) 0.025(2) Uani 1 d G .
H16 H 0.9809(6) 0.8913(4) 0.0862(4) 0.030 Uiso 1 calc R .
C17 C 1.0821(5) 0.7972(3) 0.0424(3) 0.020(2) Uani 1 d G .
H17 H 0.9860(6) 0.7834(4) 0.0112(4) 0.024 Uiso 1 calc R .
C18 C 1.2257(6) 0.7532(3) 0.0433(2) 0.021(2) Uani 1 d G .
H18 H 1.2278(8) 0.7094(3) 0.0129(3) 0.025 Uiso 1 calc R .
N20 N 1.6754(9) 0.8685(5) 0.0065(4) 0.028(2) Uani 1 d . .
C20 C 1.6473(10) 0.8124(5) 0.0381(4) 0.015(2) Uani 1 d . .
N30 N 1.4795(9) 0.5976(5) 0.1908(4) 0.027(2) Uani 1 d . .
C30 C 1.5199(10) 0.6463(5) 0.1543(5) 0.020(2) Uani 1 d . .
Na1 Na 1.5951(4) 1.0324(2) 0.2102(2) 0.0244(9) Uani 1 d . .
O40 O 1.3721(9) 1.0924(5) 0.1394(3) 0.037(2) Uani 1 d D .
H40D H 1.3618(131) 1.1008(65) 0.1034(32) 0.044 Uiso 1 d D .
C40 C 1.2860(12) 1.1613(6) 0.1542(5) 0.034(3) Uani 1 d . .
H40A H 1.1990(12) 1.1724(6) 0.1152(5) 0.050 Uiso 1 calc R .
H40B H 1.3631(12) 1.2057(6) 0.1605(5) 0.050 Uiso 1 calc R .
H40C H 1.2364(12) 1.1535(6) 0.1972(5) 0.050 Uiso 1 calc R .
O50 O 1.8652(8) 1.0291(4) 0.2694(3) 0.030(2) Uani 1 d D .
H50D H 1.8901(123) 1.0570(51) 0.2957(45) 0.035 Uiso 1 d D .
C50 C 2.0129(12) 1.0183(6) 0.2396(5) 0.037(3) Uani 1 d . .
H50A H 2.1076(12) 1.0195(6) 0.2767(5) 0.056 Uiso 1 calc R .
H50B H 2.0238(12) 1.0605(6) 0.2059(5) 0.056 Uiso 1 calc R .
H50C H 2.0092(12) 0.9674(6) 0.2157(5) 0.056 Uiso 1 calc R .
O60 O 1.6933(10) 1.0022(4) 0.1028(4) 0.040(2) Uani 1 d D .
H60D H 1.6807(140) 0.9658(45) 0.0856(57) 0.048 Uiso 1 d D .
C60 C 1.7571(13) 1.0605(6) 0.0608(5) 0.041(3) Uani 1 d . .
H60A H 1.7905(13) 1.0357(6) 0.0190(5) 0.061 Uiso 1 calc R .
H60B H 1.8529(13) 1.0859(6) 0.0877(5) 0.061 Uiso 1 calc R .
H60C H 1.6717(13) 1.0999(6) 0.0465(5) 0.061 Uiso 1 calc R .

loop_
_atom_type_symbol
_atom_type_description
_atom_type_scat_dispersion_real
_atom_type_scat_dispersion_imag
_atom_type_scat_source
C C 0.0033 0.0016 'International Tables Vol C Tables 4.2.6.8 and 6.1.1.4'
H H 0.0000 0.0000 'International Tables Vol C Tables 4.2.6.8 and 6.1.1.4'
N N 0.0061 0.0033 'International Tables Vol C Tables 4.2.6.8 and 6.1.1.4'
O O 0.0106 0.0060 'International Tables Vol C Tables 4.2.6.8 and 6.1.1.4'
Na Na 0.0362 0.0249 'International Tables Vol C Tables 4.2.6.8 and 6.1.1.4'
Cl Cl 0.1484 0.1585 'International Tables Vol C Tables 4.2.6.8 and 6.1.1.4'
Co Co 0.3494 0.9721 'International Tables Vol C Tables 4.2.6.8 and 6.1.1.4'

loop_
_geom_angle_atom_site_label_1
_geom_angle_atom_site_label_2
_geom_angle_atom_site_label_3
_geom_angle
_geom_angle_site_symmetry_1
_geom_angle_site_symmetry_3
_geom_angle_publ_flag
N3 Co1 N2 85.0(3) . . ?
N3 Co1 C30 90.8(3) . . ?
N2 Co1 C30 89.3(3) . . ?
N3 Co1 C20 88.4(3) . . ?
N2 Co1 C20 94.0(3) . . ?
C30 Co1 C20 176.6(4) . . ?
N3 Co1 N4 82.4(2) . . ?
N2 Co1 N4 167.1(2) . . ?
C30 Co1 N4 88.7(3) . . ?
C20 Co1 N4 87.9(3) . . ?
N3 Co1 N1 166.9(2) . . ?
N2 Co1 N1 82.2(2) . . ?
C30 Co1 N1 91.6(3) . . ?
C20 Co1 N1 89.9(3) . . ?
N4 Co1 N1 110.6(2) . . ?
C6 N2 C7 128.8(7) . . ?
C6 N2 Co1 118.5(5) . . ?
C7 N2 Co1 111.7(5) . . ?
C13 N3 C12 128.0(7) . . ?
C13 N3 Co1 118.8(6) . . ?
C12 N3 Co1 112.8(5) . . ?
C1 N1 C5 120.0 . . ?
C1 N1 Co1 128.7(2) . . ?
C5 N1 Co1 111.2(2) . . ?
N1 C1 C2 120.0 . . ?
C3 C2 C1 120.0 . . ?
C4 C3 C2 120.0 . . ?
C3 C4 C5 120.0 . . ?
C4 C5 N1 120.0 . . ?
C4 C5 C6 124.5(5) . . ?
N1 C5 C6 115.1(5) . . ?
O6 C6 N2 129.5(8) . . ?
O6 C6 C5 119.2(7) . . ?
N2 C6 C5 111.3(7) . . ?
C12 C7 C8 120.0(8) . . ?
C12 C7 N2 115.9(7) . . ?
C8 C7 N2 124.1(8) . . ?
C9 C8 C7 119.0(8) . . ?
C10 C9 C8 120.3(7) . . ?
C10 C9 Cl1 121.6(6) . . ?
C8 C9 Cl1 118.0(7) . . ?
C9 C10 C11 120.9(8) . . ?
C9 C10 Cl2 121.1(6) . . ?
C11 C10 Cl2 117.9(7) . . ?
C12 C11 C10 118.3(8) . . ?
C7 C12 C11 121.4(8) . . ?
C7 C12 N3 114.6(7) . . ?
C11 C12 N3 124.0(8) . . ?
C13 O13 Na1 125.8(5) . . ?
O13 C13 N3 128.9(8) . . ?
O13 C13 C14 120.1(7) . . ?
N3 C13 C14 111.0(7) . . ?
C14 N4 C18 120.0 . . ?
C14 N4 Co1 111.0(3) . . ?
C18 N4 Co1 128.8(3) . . ?
C15 C14 N4 120.0 . . ?
C15 C14 C13 124.3(5) . . ?
N4 C14 C13 115.5(5) . . ?
C14 C15 C16 120.0 . . ?
C17 C16 C15 120.0 . . ?
C16 C17 C18 120.0 . . ?
C17 C18 N4 120.0 . . ?
N20 C20 Co1 173.9(7) . . ?
C30 N30 Na1 161.8(7) . 2_845 ?
N30 C30 Co1 178.5(7) . . ?
O13 Na1 O50 98.9(2) . . ?
O13 Na1 O40 107.3(3) . . ?
O50 Na1 O40 153.6(3) . . ?
O13 Na1 N30 103.2(3) . 2_855 ?
O50 Na1 N30 87.0(3) . 2_855 ?
O40 Na1 N30 90.0(3) . 2_855 ?
O13 Na1 O60 92.6(3) . . ?
O50 Na1 O60 90.6(3) . . ?
O40 Na1 O60 85.2(3) . . ?
N30 Na1 O60 164.2(3) 2_855 . ?
C40 O40 Na1 127.5(5) . . ?
C50 O50 Na1 127.1(5) . . ?
C60 O60 Na1 122.6(6) . . ?

loop_
_geom_bond_atom_site_label_1
_geom_bond_atom_site_label_2
_geom_bond_distance
_geom_bond_site_symmetry_2
_geom_bond_publ_flag
Co1 N3 1.903(7) . ?
Co1 N2 1.910(6) . ?
Co1 C30 1.919(10) . ?
Co1 C20 1.920(10) . ?
Co1 N4 1.972(4) . ?
Co1 N1 1.979(4) . ?
Cl1 C9 1.744(8) . ?
Cl2 C10 1.759(9) . ?
N2 C6 1.324(10) . ?
N2 C7 1.412(10) . ?
N3 C13 1.321(10) . ?
N3 C12 1.406(11) . ?
N1 C1 1.39 . ?
N1 C5 1.39 . ?
C1 C2 1.39 . ?
C2 C3 1.39 . ?
C3 C4 1.39 . ?
C4 C5 1.39 . ?
C5 C6 1.485(9) . ?
O6 C6 1.248(10) . ?
C7 C12 1.373(11) . ?
C7 C8 1.411(11) . ?
C8 C9 1.389(12) . ?
C9 C10 1.381(12) . ?
C10 C11 1.399(11) . ?
C11 C12 1.391(11) . ?
O13 C13 1.236(10) . ?
O13 Na1 2.317(7) . ?
C13 C14 1.480(9) . ?
N4 C14 1.39 . ?
N4 C18 1.39 . ?
C14 C15 1.39 . ?
C15 C16 1.39 . ?
C16 C17 1.39 . ?
C17 C18 1.39 . ?
N20 C20 1.171(10) . ?
N30 C30 1.164(11) . ?
N30 Na1 2.360(9) 2_845 ?
Na1 O50 2.344(7) . ?
Na1 O40 2.355(7) . ?
Na1 N30 2.360(9) 2_855 ?
Na1 O60 2.377(8) . ?
O40 C40 1.416(11) . ?
O50 C50 1.418(12) . ?
O60 C60 1.424(12) . ?
